data_1529252
loop_
_publ_author_name
'Winkelhaus, Daniel'
'Holthausen, Michael H.'
'Dobrovetsky, Roman'
'Stephan, Douglas W.'

_publ_section_title
;
 Phosphine and carbene azido-cations: [(L)N3]+and [(L)2N3]+
;
_journal_issue 11
_journal_name_full 'Chem. Sci.'
_journal_page_first 6367
_journal_paper_doi 10.1039/C5SC02336J
_journal_volume 6
_journal_year 2015
_chemical_formula_moiety 'C24 B F20, C36 H30 N3 P2'
_chemical_formula_sum 'C60 H30 B F20 N3 P2'
_chemical_formula_weight 1245.62
_chemical_name_systematic
;
 ?
;
_space_group_IT_number 14
_symmetry_cell_setting monoclinic
_symmetry_space_group_name_Hall '-P 2yn'
_symmetry_space_group_name_H-M 'P 1 21/n 1'
_atom_sites_solution_hydrogens geom
_atom_sites_solution_primary direct
_atom_sites_solution_secondary difmap
_audit_creation_method SHELXL-97
_audit_update_record
;
2015-05-28 deposited with the CCDC.
2015-07-21 downloaded from the CCDC.
;
_cell_angle_alpha 90.00
_cell_angle_beta 90.649(3)
_cell_angle_gamma 90.00
_cell_formula_units_Z 4
_cell_length_a 12.8405(7)
_cell_length_b 18.5144(12)
_cell_length_c 22.5010(13)
_cell_measurement_reflns_used 6899
_cell_measurement_temperature 149(2)
_cell_measurement_theta_max 53.492
_cell_measurement_theta_min 4.756
_cell_volume 5348.9(5)
_computing_cell_refinement
'Bruker SMART. Area-Detector Software Package. (Siemens Industrial Automation, 1993, Inc.: Madison, WI)'
_computing_data_collection
'Bruker SMART. Area-Detector Software Package. (Siemens Industrial Automation, 1993, Inc.: Madison, WI)'
_computing_data_reduction
'Bruker SAINT. Area-Detector Integration Software. (Siemens Industrial Automation, 1995, Inc.: Madison, WI)'
_computing_molecular_graphics 'Ortep for Windows (L. J. Farrugia, J. Appl. Cryst. 1997, 30, 565)'
_computing_publication_material 'WinGX v1.70.01 (L. J. Farrugia, J. Appl. Cryst. 1999, 32, 837)'
_computing_structure_refinement
'SHELX-97. Programs for Crystal Structure Analysis. (G. M. Sheldrick, 1997, Release 97-2, University of Gttingen, Germany)'
_computing_structure_solution
'SHELX-97. Programs for Crystal Structure Analysis. (G. M. Sheldrick, 1997, Release 97-2, University of Gttingen, Germany)'
_diffrn_ambient_temperature 149(2)
_diffrn_measured_fraction_theta_full 1.000
_diffrn_measured_fraction_theta_max 1.000
_diffrn_measurement_device_type 'Bruker Apex II CCD detector'
_diffrn_measurement_method 'phi and omega scans'
_diffrn_radiation_monochromator graphite
_diffrn_radiation_source 'fine-focus sealed tube'
_diffrn_radiation_type MoK\a
_diffrn_radiation_wavelength 0.71073
_diffrn_reflns_av_R_equivalents 0.1605
_diffrn_reflns_av_sigmaI/netI 0.1992
_diffrn_reflns_limit_h_max 15
_diffrn_reflns_limit_h_min -15
_diffrn_reflns_limit_k_max 21
_diffrn_reflns_limit_k_min -22
_diffrn_reflns_limit_l_max 26
_diffrn_reflns_limit_l_min -25
_diffrn_reflns_number 40340
_diffrn_reflns_theta_full 25.00
_diffrn_reflns_theta_max 25.00
_diffrn_reflns_theta_min 1.42
_exptl_absorpt_coefficient_mu 0.196
_exptl_absorpt_correction_T_max 0.7456
_exptl_absorpt_correction_T_min 0.6528
_exptl_absorpt_correction_type multi-scan
_exptl_absorpt_process_details
'SADABS. Area-Detector Integration Software. (Siemens Industrial Automation, 1995, Inc.: Madison, WI)'
_exptl_crystal_colour yellow
_exptl_crystal_density_diffrn 1.547
_exptl_crystal_density_method 'not measured'
_exptl_crystal_description block
_exptl_crystal_F_000 2504
_exptl_crystal_size_max 0.20
_exptl_crystal_size_mid 0.10
_exptl_crystal_size_min 0.10
_refine_diff_density_max 0.428
_refine_diff_density_min -0.439
_refine_diff_density_rms 0.060
_refine_ls_extinction_method none
_refine_ls_goodness_of_fit_ref 0.928
_refine_ls_hydrogen_treatment constr
_refine_ls_matrix_type full
_refine_ls_number_parameters 775
_refine_ls_number_reflns 9424
_refine_ls_number_restraints 0
_refine_ls_restrained_S_all 0.928
_refine_ls_R_factor_all 0.1836
_refine_ls_R_factor_gt 0.0676
_refine_ls_shift/su_max 0.000
_refine_ls_shift/su_mean 0.000
_refine_ls_structure_factor_coef Fsqd
_refine_ls_weighting_details 'calc w=1/[\s^2^(Fo^2^)+(0.0359P)^2^+0.0000P] where P=(Fo^2^+2Fc^2^)/3'
_refine_ls_weighting_scheme calc
_refine_ls_wR_factor_gt 0.0893
_refine_ls_wR_factor_ref 0.1120
_reflns_number_gt 4367
_reflns_number_total 9424
_reflns_threshold_expression >2sigma(I)
_cod_data_source_file c5sc02336j2.cif
_cod_data_source_block dw030a_0m
_cod_depositor_comments 'Adding full bibliography for 1529251--1529255.cif.'
_cod_original_sg_symbol_H-M 'P 21/n'
_cod_database_code 1529252

loop_
_symmetry_equiv_pos_as_xyz
'x, y, z'
'-x+1/2, y+1/2, -z+1/2'
'-x, -y, -z'
'x-1/2, -y-1/2, z-1/2'

loop_
_atom_site_label
_atom_site_type_symbol
_atom_site_fract_x
_atom_site_fract_y
_atom_site_fract_z
_atom_site_U_iso_or_equiv
_atom_site_adp_type
_atom_site_occupancy
_atom_site_symmetry_multiplicity
_atom_site_calc_flag
_atom_site_refinement_flags
C1 C 0.9564(3) 0.5329(2) 0.14714(18) 0.0216(10) Uani 1 1 d .
C2 C 0.9958(3) 0.5355(2) 0.09019(17) 0.0301(12) Uani 1 1 d .
H2 H 0.9530 0.5506 0.0578 0.036 Uiso 1 1 calc R
C3 C 1.0983(3) 0.5158(3) 0.08110(19) 0.0382(13) Uani 1 1 d .
H3 H 1.1257 0.5168 0.0421 0.046 Uiso 1 1 calc R
C4 C 1.1612(3) 0.4947(2) 0.1279(2) 0.0361(12) Uani 1 1 d .
H4 H 1.2316 0.4816 0.1210 0.043 Uiso 1 1 calc R
C5 C 1.1224(3) 0.4926(3) 0.1848(2) 0.0393(13) Uani 1 1 d .
H5 H 1.1659 0.4784 0.2171 0.047 Uiso 1 1 calc R
C6 C 1.0191(3) 0.5114(2) 0.19450(18) 0.0323(12) Uani 1 1 d .
H6 H 0.9916 0.5096 0.2335 0.039 Uiso 1 1 calc R
C7 C 0.8274(3) 0.6432(2) 0.20154(17) 0.0261(11) Uani 1 1 d .
C8 C 0.9133(3) 0.6886(3) 0.20109(18) 0.0357(13) Uani 1 1 d .
H8 H 0.9741 0.6744 0.1805 0.043 Uiso 1 1 calc R
C9 C 0.9114(4) 0.7538(3) 0.2300(2) 0.0416(13) Uani 1 1 d .
H9 H 0.9710 0.7842 0.2291 0.050 Uiso 1 1 calc R
C10 C 0.8244(4) 0.7758(3) 0.26045(19) 0.0379(13) Uani 1 1 d .
H10 H 0.8232 0.8214 0.2799 0.046 Uiso 1 1 calc R
C11 C 0.7386(4) 0.7305(3) 0.26218(19) 0.0404(13) Uani 1 1 d .
H11 H 0.6789 0.7446 0.2839 0.049 Uiso 1 1 calc R
C12 C 0.7389(3) 0.6653(3) 0.23284(19) 0.0363(12) Uani 1 1 d .
H12 H 0.6792 0.6351 0.2338 0.044 Uiso 1 1 calc R
C13 C 0.7491(3) 0.5639(3) 0.09668(17) 0.0266(11) Uani 1 1 d .
C14 C 0.7165(3) 0.4994(3) 0.07063(19) 0.0377(13) Uani 1 1 d .
H14 H 0.7369 0.4545 0.0874 0.045 Uiso 1 1 calc R
C15 C 0.6544(3) 0.5012(3) 0.0204(2) 0.0464(14) Uani 1 1 d .
H15 H 0.6328 0.4573 0.0022 0.056 Uiso 1 1 calc R
C16 C 0.6235(3) 0.5661(4) -0.0036(2) 0.0554(17) Uani 1 1 d .
H16 H 0.5806 0.5667 -0.0383 0.067 Uiso 1 1 calc R
C17 C 0.6540(4) 0.6302(3) 0.0220(2) 0.0543(16) Uani 1 1 d .
H17 H 0.6324 0.6749 0.0053 0.065 Uiso 1 1 calc R
C18 C 0.7169(3) 0.6290(3) 0.07274(19) 0.0404(13) Uani 1 1 d .
H18 H 0.7377 0.6730 0.0910 0.048 Uiso 1 1 calc R
C19 C 0.6076(3) 0.4111(2) 0.37818(18) 0.0300(12) Uani 1 1 d .
C20 C 0.5185(3) 0.4263(3) 0.34441(18) 0.0379(13) Uani 1 1 d .
H20 H 0.5220 0.4594 0.3122 0.045 Uiso 1 1 calc R
C21 C 0.4255(3) 0.3934(3) 0.3576(2) 0.0406(14) Uani 1 1 d .
H21 H 0.3653 0.4035 0.3341 0.049 Uiso 1 1 calc R
C22 C 0.4192(4) 0.3462(3) 0.4044(2) 0.0458(14) Uani 1 1 d .
H22 H 0.3548 0.3235 0.4131 0.055 Uiso 1 1 calc R
C23 C 0.5058(4) 0.3317(3) 0.4388(2) 0.0517(15) Uani 1 1 d .
H23 H 0.5011 0.2993 0.4715 0.062 Uiso 1 1 calc R
C24 C 0.6000(4) 0.3643(3) 0.4258(2) 0.0428(14) Uani 1 1 d .
H24 H 0.6597 0.3544 0.4498 0.051 Uiso 1 1 calc R
C25 C 0.7358(3) 0.5443(2) 0.38481(17) 0.0283(11) Uani 1 1 d .
C26 C 0.8303(3) 0.5809(3) 0.38152(19) 0.0424(13) Uani 1 1 d .
H26 H 0.8905 0.5568 0.3673 0.051 Uiso 1 1 calc R
C27 C 0.8361(4) 0.6523(3) 0.3990(2) 0.0467(14) Uani 1 1 d .
H27 H 0.9008 0.6770 0.3973 0.056 Uiso 1 1 calc R
C28 C 0.7490(4) 0.6880(3) 0.41893(19) 0.0448(14) Uani 1 1 d .
H28 H 0.7535 0.7370 0.4311 0.054 Uiso 1 1 calc R
C29 C 0.6556(4) 0.6518(3) 0.4210(2) 0.0451(14) Uani 1 1 d .
H29 H 0.5952 0.6764 0.4343 0.054 Uiso 1 1 calc R
C30 C 0.6484(3) 0.5803(3) 0.40390(18) 0.0389(13) Uani 1 1 d .
H30 H 0.5833 0.5560 0.4053 0.047 Uiso 1 1 calc R
C31 C 0.8339(3) 0.4034(3) 0.3897(2) 0.0362(12) Uani 1 1 d .
C32 C 0.8788(4) 0.3485(3) 0.3576(3) 0.0625(17) Uani 1 1 d .
H32 H 0.8543 0.3384 0.3185 0.075 Uiso 1 1 calc R
C33 C 0.9587(5) 0.3080(3) 0.3816(3) 0.086(2) Uani 1 1 d .
H33 H 0.9898 0.2709 0.3586 0.104 Uiso 1 1 calc R
C34 C 0.9940(4) 0.3208(4) 0.4387(3) 0.076(2) Uani 1 1 d .
H34 H 1.0481 0.2921 0.4555 0.091 Uiso 1 1 calc R
C35 C 0.9498(4) 0.3759(4) 0.4710(2) 0.0662(19) Uani 1 1 d .
H35 H 0.9744 0.3859 0.5101 0.079 Uiso 1 1 calc R
C36 C 0.8705(4) 0.4164(3) 0.4469(2) 0.0532(16) Uani 1 1 d .
H36 H 0.8402 0.4539 0.4698 0.064 Uiso 1 1 calc R
C37 C 1.3114(3) 0.6861(2) 0.25884(18) 0.0263(11) Uani 1 1 d .
C38 C 1.2532(3) 0.6949(2) 0.2073(2) 0.0315(12) Uani 1 1 d .
C39 C 1.2811(4) 0.6685(3) 0.1522(2) 0.0408(13) Uani 1 1 d .
C40 C 1.3710(4) 0.6307(3) 0.1466(2) 0.0420(14) Uani 1 1 d .
C41 C 1.4316(3) 0.6182(3) 0.1956(2) 0.0380(13) Uani 1 1 d .
C42 C 1.4015(3) 0.6454(2) 0.24943(19) 0.0272(11) Uani 1 1 d .
C43 C 1.3759(3) 0.7588(2) 0.35970(18) 0.0251(11) Uani 1 1 d .
C44 C 1.4621(3) 0.7911(2) 0.33427(19) 0.0271(11) Uani 1 1 d .
C45 C 1.5341(3) 0.8307(2) 0.3647(2) 0.0341(12) Uani 1 1 d .
C46 C 1.5246(4) 0.8427(2) 0.4245(2) 0.0372(13) Uani 1 1 d .
C47 C 1.4378(4) 0.8149(3) 0.4521(2) 0.0343(12) Uani 1 1 d .
C48 C 1.3683(3) 0.7751(2) 0.42034(19) 0.0269(11) Uani 1 1 d .
C49 C 1.1844(3) 0.7697(2) 0.33022(17) 0.0229(11) Uani 1 1 d .
C50 C 1.1878(3) 0.8339(3) 0.29894(18) 0.0261(11) Uani 1 1 d .
C51 C 1.1184(3) 0.8900(3) 0.30402(18) 0.0264(11) Uani 1 1 d .
C52 C 1.0353(3) 0.8830(3) 0.34211(19) 0.0303(12) Uani 1 1 d .
C53 C 1.0279(3) 0.8213(3) 0.37466(19) 0.0303(12) Uani 1 1 d .
C54 C 1.1003(3) 0.7668(3) 0.36872(18) 0.0272(11) Uani 1 1 d .
C55 C 1.2579(3) 0.6337(2) 0.35987(17) 0.0249(11) Uani 1 1 d .
C56 C 1.3195(3) 0.5984(3) 0.40152(18) 0.0289(12) Uani 1 1 d .
C57 C 1.2976(4) 0.5320(3) 0.42509(18) 0.0324(12) Uani 1 1 d .
C58 C 1.2119(4) 0.4953(3) 0.4065(2) 0.0351(12) Uani 1 1 d .
C59 C 1.1477(3) 0.5254(3) 0.3641(2) 0.0328(12) Uani 1 1 d .
C60 C 1.1730(3) 0.5930(3) 0.34248(18) 0.0294(12) Uani 1 1 d .
B1 B 1.2820(4) 0.7112(3) 0.3269(2) 0.0277(13) Uani 1 1 d .
N1 N 0.7683(2) 0.49252(19) 0.20023(14) 0.0292(9) Uani 1 1 d .
N2 N 0.7721(2) 0.4991(2) 0.25765(15) 0.0274(9) Uani 1 1 d .
N3 N 0.7277(3) 0.4454(2) 0.28554(14) 0.0345(10) Uani 1 1 d .
F1 F 1.16047(19) 0.73086(14) 0.20842(9) 0.0397(7) Uani 1 1 d .
F2 F 1.2193(2) 0.68087(16) 0.10436(11) 0.0631(9) Uani 1 1 d .
F3 F 1.3996(2) 0.60462(17) 0.09322(12) 0.0735(10) Uani 1 1 d .
F4 F 1.52099(19) 0.58043(15) 0.19106(12) 0.0590(8) Uani 1 1 d .
F5 F 1.46566(17) 0.63111(14) 0.29652(10) 0.0402(7) Uani 1 1 d .
F6 F 1.47881(17) 0.78362(13) 0.27496(10) 0.0383(7) Uani 1 1 d .
F7 F 1.61777(18) 0.85887(14) 0.33645(11) 0.0472(7) Uani 1 1 d .
F8 F 1.59546(19) 0.88126(15) 0.45528(11) 0.0526(8) Uani 1 1 d .
F9 F 1.42556(19) 0.82730(15) 0.51113(11) 0.0515(8) Uani 1 1 d .
F10 F 1.28623(17) 0.74772(14) 0.45143(9) 0.0367(7) Uani 1 1 d .
F11 F 1.26817(17) 0.84539(13) 0.26068(9) 0.0339(6) Uani 1 1 d .
F12 F 1.13007(17) 0.95218(14) 0.27318(10) 0.0392(7) Uani 1 1 d .
F13 F 0.96657(18) 0.93666(14) 0.34837(11) 0.0475(7) Uani 1 1 d .
F14 F 0.94867(17) 0.81387(14) 0.41411(11) 0.0443(7) Uani 1 1 d .
F15 F 1.08617(16) 0.70896(14) 0.40449(10) 0.0366(7) Uani 1 1 d .
F16 F 1.40913(17) 0.62915(13) 0.42249(10) 0.0361(7) Uani 1 1 d .
F17 F 1.36159(19) 0.50292(14) 0.46708(10) 0.0484(7) Uani 1 1 d .
F18 F 1.18954(19) 0.42906(15) 0.42900(11) 0.0535(8) Uani 1 1 d .
F19 F 1.06288(18) 0.48945(14) 0.34470(11) 0.0457(7) Uani 1 1 d .
F20 F 1.10557(17) 0.61999(13) 0.30119(10) 0.0373(7) Uani 1 1 d .
P1 P 0.82480(8) 0.55872(7) 0.16369(5) 0.0263(3) Uani 1 1 d .
P2 P 0.72762(9) 0.45300(7) 0.35828(5) 0.0325(3) Uani 1 1 d .

loop_
_atom_site_aniso_label
_atom_site_aniso_U_11
_atom_site_aniso_U_22
_atom_site_aniso_U_33
_atom_site_aniso_U_23
_atom_site_aniso_U_13
_atom_site_aniso_U_12
C1 0.018(2) 0.012(3) 0.035(3) -0.001(2) -0.0081(19) 0.001(2)
C2 0.029(3) 0.032(3) 0.030(3) 0.003(2) -0.005(2) 0.001(2)
C3 0.035(3) 0.037(4) 0.043(3) 0.006(3) 0.006(2) 0.006(3)
C4 0.024(3) 0.032(3) 0.053(3) 0.004(3) 0.002(2) 0.009(2)
C5 0.030(3) 0.041(4) 0.046(3) 0.002(3) -0.014(2) 0.005(3)
C6 0.029(3) 0.033(3) 0.034(3) -0.001(2) 0.000(2) 0.000(2)
C7 0.025(3) 0.023(3) 0.031(2) -0.001(2) -0.007(2) 0.000(2)
C8 0.028(3) 0.033(4) 0.045(3) -0.004(3) 0.005(2) -0.003(3)
C9 0.043(3) 0.025(3) 0.057(3) -0.003(3) 0.002(3) -0.012(3)
C10 0.047(3) 0.019(3) 0.047(3) -0.008(3) -0.009(3) 0.007(3)
C11 0.037(3) 0.031(4) 0.053(3) -0.007(3) 0.001(2) 0.011(3)
C12 0.023(3) 0.031(3) 0.055(3) -0.002(3) -0.002(2) 0.001(2)
C13 0.016(2) 0.029(3) 0.035(3) 0.004(3) -0.0054(19) -0.005(2)
C14 0.030(3) 0.042(4) 0.041(3) 0.001(3) -0.001(2) 0.000(3)
C15 0.037(3) 0.065(5) 0.036(3) -0.006(3) -0.006(2) -0.012(3)
C16 0.031(3) 0.103(6) 0.033(3) 0.012(4) -0.007(2) -0.015(4)
C17 0.033(3) 0.070(5) 0.059(4) 0.026(4) -0.016(3) -0.010(3)
C18 0.027(3) 0.044(4) 0.051(3) 0.005(3) -0.005(2) -0.007(3)
C19 0.034(3) 0.027(3) 0.029(3) -0.004(3) 0.004(2) -0.008(2)
C20 0.041(3) 0.036(4) 0.036(3) -0.005(3) -0.002(2) -0.003(3)
C21 0.027(3) 0.054(4) 0.041(3) -0.008(3) -0.003(2) -0.009(3)
C22 0.036(3) 0.043(4) 0.059(3) -0.006(3) 0.005(3) -0.015(3)
C23 0.050(4) 0.045(4) 0.060(3) 0.013(3) 0.011(3) -0.010(3)
C24 0.041(3) 0.046(4) 0.041(3) 0.008(3) -0.002(2) -0.004(3)
C25 0.027(3) 0.027(3) 0.031(2) -0.009(2) -0.007(2) 0.001(2)
C26 0.027(3) 0.043(4) 0.057(3) -0.015(3) -0.001(2) 0.001(3)
C27 0.032(3) 0.042(4) 0.066(4) -0.015(3) -0.007(3) -0.011(3)
C28 0.039(3) 0.036(4) 0.059(3) -0.012(3) -0.005(3) -0.005(3)
C29 0.038(3) 0.037(4) 0.061(3) -0.006(3) 0.007(3) 0.000(3)
C30 0.031(3) 0.040(4) 0.046(3) -0.004(3) 0.003(2) -0.009(3)
C31 0.031(3) 0.033(3) 0.045(3) 0.004(3) 0.005(2) -0.002(3)
C32 0.055(4) 0.041(4) 0.091(4) -0.004(4) -0.023(3) 0.018(3)
C33 0.068(5) 0.048(5) 0.142(6) -0.013(5) -0.033(4) 0.013(4)
C34 0.041(4) 0.057(5) 0.129(6) 0.030(5) -0.016(4) 0.011(4)
C35 0.041(4) 0.094(6) 0.063(4) 0.041(4) -0.010(3) 0.001(4)
C36 0.038(3) 0.076(5) 0.046(3) 0.013(3) 0.001(2) 0.008(3)
C37 0.024(3) 0.017(3) 0.038(3) 0.000(2) 0.001(2) -0.004(2)
C38 0.034(3) 0.018(3) 0.043(3) -0.004(3) -0.001(2) 0.001(2)
C39 0.052(4) 0.036(4) 0.034(3) -0.013(3) -0.008(3) -0.014(3)
C40 0.055(4) 0.029(3) 0.043(3) -0.023(3) 0.013(3) -0.012(3)
C41 0.030(3) 0.025(3) 0.059(4) -0.016(3) 0.011(3) -0.003(3)
C42 0.031(3) 0.009(3) 0.041(3) -0.005(2) -0.001(2) -0.006(2)
C43 0.016(3) 0.020(3) 0.040(3) -0.005(2) -0.0057(19) 0.006(2)
C44 0.022(3) 0.016(3) 0.044(3) 0.000(3) -0.004(2) 0.001(2)
C45 0.020(3) 0.018(3) 0.064(4) -0.006(3) 0.003(2) -0.005(2)
C46 0.034(3) 0.013(3) 0.064(4) -0.011(3) -0.023(3) -0.003(2)
C47 0.039(3) 0.022(3) 0.041(3) -0.012(3) -0.007(2) 0.002(3)
C48 0.022(3) 0.013(3) 0.045(3) -0.005(3) -0.001(2) 0.002(2)
C49 0.022(3) 0.019(3) 0.027(2) -0.001(2) -0.0042(19) -0.004(2)
C50 0.020(3) 0.026(3) 0.032(3) -0.010(3) -0.004(2) -0.002(2)
C51 0.028(3) 0.014(3) 0.036(3) -0.002(3) -0.006(2) -0.001(2)
C52 0.025(3) 0.023(3) 0.043(3) -0.012(3) -0.004(2) 0.012(2)
C53 0.021(3) 0.028(3) 0.042(3) -0.007(3) 0.000(2) 0.003(2)
C54 0.028(3) 0.020(3) 0.034(3) 0.003(3) -0.005(2) -0.003(2)
C55 0.021(3) 0.024(3) 0.030(2) -0.002(2) -0.005(2) 0.008(2)
C56 0.025(3) 0.028(3) 0.034(3) -0.007(3) -0.001(2) -0.005(2)
C57 0.038(3) 0.030(3) 0.029(3) 0.009(3) -0.002(2) 0.010(3)
C58 0.038(3) 0.017(3) 0.051(3) 0.012(3) 0.012(3) -0.004(3)
C59 0.025(3) 0.022(3) 0.051(3) -0.005(3) 0.003(2) -0.003(2)
C60 0.026(3) 0.027(3) 0.036(3) 0.000(3) -0.001(2) 0.007(3)
B1 0.025(3) 0.025(4) 0.032(3) -0.005(3) -0.002(2) 0.002(3)
N1 0.032(2) 0.032(3) 0.023(2) 0.004(2) 0.0020(16) 0.0030(19)
N2 0.024(2) 0.024(2) 0.034(2) 0.007(2) -0.0001(16) 0.0024(18)
N3 0.042(2) 0.027(3) 0.034(2) 0.008(2) 0.0104(17) -0.002(2)
F1 0.0409(17) 0.0352(19) 0.0426(15) -0.0033(14) -0.0108(12) 0.0019(14)
F2 0.087(2) 0.060(2) 0.0417(17) -0.0143(16) -0.0127(15) -0.0106(18)
F3 0.074(2) 0.088(3) 0.0589(19) -0.044(2) 0.0166(15) -0.0134(19)
F4 0.0348(17) 0.051(2) 0.091(2) -0.0356(18) 0.0160(14) 0.0013(15)
F5 0.0277(15) 0.0337(18) 0.0591(17) -0.0072(15) -0.0023(13) 0.0077(13)
F6 0.0350(16) 0.0312(18) 0.0489(16) -0.0053(14) 0.0077(12) -0.0070(13)
F7 0.0296(15) 0.0268(18) 0.0855(19) -0.0084(16) 0.0056(14) -0.0092(13)
F8 0.0412(17) 0.039(2) 0.0772(19) -0.0213(17) -0.0188(14) -0.0054(15)
F9 0.0578(19) 0.048(2) 0.0488(17) -0.0194(16) -0.0085(13) 0.0016(15)
F10 0.0335(16) 0.0364(18) 0.0403(15) -0.0045(14) 0.0027(12) -0.0051(13)
F11 0.0345(15) 0.0250(17) 0.0422(15) 0.0010(13) 0.0047(12) -0.0014(12)
F12 0.0433(16) 0.0215(17) 0.0527(16) 0.0007(15) -0.0044(12) 0.0028(13)
F13 0.0386(16) 0.0300(18) 0.0738(18) -0.0060(16) 0.0022(13) 0.0150(15)
F14 0.0305(16) 0.0394(19) 0.0633(17) -0.0078(15) 0.0145(13) 0.0025(13)
F15 0.0295(15) 0.0289(18) 0.0517(16) 0.0032(15) 0.0076(12) 0.0028(12)
F16 0.0307(15) 0.0272(17) 0.0502(15) -0.0020(14) -0.0128(12) 0.0019(13)
F17 0.0575(18) 0.0362(19) 0.0512(17) 0.0084(15) -0.0106(14) 0.0064(15)
F18 0.0554(18) 0.033(2) 0.0721(19) 0.0177(17) 0.0064(14) -0.0053(15)
F19 0.0338(16) 0.0324(19) 0.0708(18) -0.0022(16) -0.0010(13) -0.0102(14)
F20 0.0307(15) 0.0267(17) 0.0543(16) -0.0008(14) -0.0105(12) -0.0047(13)
P1 0.0238(7) 0.0224(8) 0.0326(7) 0.0019(7) -0.0017(5) 0.0012(6)
P2 0.0351(8) 0.0301(9) 0.0323(7) 0.0028(7) 0.0001(5) 0.0016(6)

loop_
_atom_type_symbol
_atom_type_description
_atom_type_scat_dispersion_real
_atom_type_scat_dispersion_imag
_atom_type_scat_source
C C 0.0033 0.0016 'International Tables Vol C Tables 4.2.6.8 and 6.1.1.4'
H H 0.0000 0.0000 'International Tables Vol C Tables 4.2.6.8 and 6.1.1.4'
B B 0.0013 0.0007 'International Tables Vol C Tables 4.2.6.8 and 6.1.1.4'
N N 0.0061 0.0033 'International Tables Vol C Tables 4.2.6.8 and 6.1.1.4'
F F 0.0171 0.0103 'International Tables Vol C Tables 4.2.6.8 and 6.1.1.4'
P P 0.1023 0.0942 'International Tables Vol C Tables 4.2.6.8 and 6.1.1.4'

loop_
_geom_angle_atom_site_label_1
_geom_angle_atom_site_label_2
_geom_angle_atom_site_label_3
_geom_angle
C2 C1 C6 120.4(4)
C2 C1 P1 122.4(3)
C6 C1 P1 117.1(3)
C3 C2 C1 119.1(4)
C4 C3 C2 120.8(4)
C3 C4 C5 120.2(4)
C4 C5 C6 119.6(4)
C1 C6 C5 119.8(4)
C8 C7 C12 118.4(4)
C8 C7 P1 122.6(3)
C12 C7 P1 118.9(3)
C9 C8 C7 120.8(4)
C8 C9 C10 121.0(4)
C9 C10 C11 118.9(5)
C12 C11 C10 120.8(4)
C11 C12 C7 120.1(4)
C18 C13 C14 119.7(4)
C18 C13 P1 122.3(4)
C14 C13 P1 117.8(4)
C15 C14 C13 119.6(5)
C16 C15 C14 120.4(5)
C15 C16 C17 120.7(5)
C16 C17 C18 119.3(5)
C13 C18 C17 120.2(5)
C24 C19 C20 118.9(4)
C24 C19 P2 122.4(3)
C20 C19 P2 118.7(4)
C21 C20 C19 120.2(4)
C22 C21 C20 120.4(4)
C21 C22 C23 120.2(4)
C22 C23 C24 119.9(5)
C19 C24 C23 120.4(4)
C30 C25 C26 119.7(4)
C30 C25 P2 121.0(4)
C26 C25 P2 119.2(3)
C27 C26 C25 119.6(4)
C28 C27 C26 120.7(5)
C29 C28 C27 119.3(5)
C28 C29 C30 120.9(5)
C25 C30 C29 119.9(4)
C32 C31 C36 118.4(5)
C32 C31 P2 119.7(4)
C36 C31 P2 121.9(4)
C33 C32 C31 120.8(6)
C32 C33 C34 120.5(6)
C33 C34 C35 119.1(6)
C36 C35 C34 120.3(6)
C35 C36 C31 120.9(5)
C38 C37 C42 112.1(4)
C38 C37 B1 128.2(4)
C42 C37 B1 119.4(4)
F1 C38 C39 115.1(4)
F1 C38 C37 120.3(4)
C39 C38 C37 124.6(4)
F2 C39 C40 120.5(4)
F2 C39 C38 119.9(5)
C40 C39 C38 119.6(4)
F3 C40 C39 120.4(5)
F3 C40 C41 120.1(5)
C39 C40 C41 119.5(4)
F4 C41 C40 120.4(5)
F4 C41 C42 120.4(4)
C40 C41 C42 119.2(4)
F5 C42 C41 116.2(4)
F5 C42 C37 118.8(4)
C41 C42 C37 125.0(4)
C44 C43 C48 112.0(4)
C44 C43 B1 128.6(4)
C48 C43 B1 119.2(4)
C45 C44 F6 115.7(4)
C45 C44 C43 124.5(4)
F6 C44 C43 119.8(4)
F7 C45 C44 120.6(4)
F7 C45 C46 118.4(4)
C44 C45 C46 120.9(4)
F8 C46 C45 121.7(4)
F8 C46 C47 120.7(5)
C45 C46 C47 117.6(4)
C48 C47 F9 121.7(4)
C48 C47 C46 119.7(4)
F9 C47 C46 118.7(4)
C47 C48 F10 116.0(4)
C47 C48 C43 125.3(4)
F10 C48 C43 118.7(4)
C50 C49 C54 112.3(4)
C50 C49 B1 120.6(4)
C54 C49 B1 126.4(4)
F11 C50 C51 115.4(4)
F11 C50 C49 118.9(4)
C51 C50 C49 125.7(4)
F12 C51 C50 121.6(4)
F12 C51 C52 119.2(4)
C50 C51 C52 119.1(4)
F13 C52 C53 121.1(4)
F13 C52 C51 120.7(4)
C53 C52 C51 118.1(4)
C52 C53 F14 119.4(4)
C52 C53 C54 120.7(4)
F14 C53 C54 119.9(4)
F15 C54 C53 115.2(4)
F15 C54 C49 120.7(4)
C53 C54 C49 124.0(4)
C60 C55 C56 112.2(4)
C60 C55 B1 120.0(4)
C56 C55 B1 127.5(4)
F16 C56 C57 114.6(4)
F16 C56 C55 120.7(4)
C57 C56 C55 124.7(4)
F17 C57 C58 120.0(5)
F17 C57 C56 120.1(5)
C58 C57 C56 119.9(4)
C57 C58 F18 120.7(4)
C57 C58 C59 119.4(5)
F18 C58 C59 119.8(5)
F19 C59 C58 120.2(4)
F19 C59 C60 121.7(4)
C58 C59 C60 118.0(5)
F20 C60 C55 119.3(4)
F20 C60 C59 115.0(4)
C55 C60 C59 125.7(4)
C55 B1 C37 102.6(4)
C55 B1 C49 113.7(3)
C37 B1 C49 114.0(4)
C55 B1 C43 113.7(4)
C37 B1 C43 113.0(3)
C49 B1 C43 100.3(4)
N2 N1 P1 114.5(3)
N1 N2 N3 113.2(4)
N2 N3 P2 114.7(3)
N1 P1 C7 114.88(19)
N1 P1 C13 102.9(2)
C7 P1 C13 111.3(2)
N1 P1 C1 108.97(18)
C7 P1 C1 108.65(19)
C13 P1 C1 110.03(19)
N3 P2 C31 110.0(2)
N3 P2 C19 102.90(19)
C31 P2 C19 109.6(2)
N3 P2 C25 114.3(2)
C31 P2 C25 108.2(2)
C19 P2 C25 111.9(2)

loop_
_geom_bond_atom_site_label_1
_geom_bond_atom_site_label_2
_geom_bond_distance
C1 C2 1.384(5)
C1 C6 1.387(5)
C1 P1 1.799(4)
C2 C3 1.384(5)
C3 C4 1.376(5)
C4 C5 1.379(5)
C5 C6 1.391(5)
C7 C8 1.386(5)
C7 C12 1.404(5)
C7 P1 1.782(4)
C8 C9 1.372(6)
C9 C10 1.379(5)
C10 C11 1.385(6)
C11 C12 1.377(6)
C13 C18 1.381(6)
C13 C14 1.393(6)
C13 P1 1.787(4)
C14 C15 1.376(6)
C15 C16 1.374(7)
C16 C17 1.376(7)
C17 C18 1.390(6)
C19 C24 1.383(6)
C19 C20 1.395(5)
C19 P2 1.786(4)
C20 C21 1.376(5)
C21 C22 1.373(6)
C22 C23 1.374(6)
C23 C24 1.386(6)
C25 C30 1.378(5)
C25 C26 1.392(6)
C25 P2 1.796(5)
C26 C27 1.381(6)
C27 C28 1.379(6)
C28 C29 1.374(6)
C29 C30 1.381(6)
C31 C32 1.377(6)
C31 C36 1.387(6)
C31 P2 1.785(5)
C32 C33 1.376(7)
C33 C34 1.377(7)
C34 C35 1.379(8)
C35 C36 1.370(6)
C37 C38 1.383(5)
C37 C42 1.398(5)
C37 B1 1.649(6)
C38 F1 1.365(4)
C38 C39 1.383(6)
C39 F2 1.350(5)
C39 C40 1.357(6)
C40 F3 1.350(5)
C40 C41 1.362(6)
C41 F4 1.349(5)
C41 C42 1.371(5)
C42 F5 1.361(4)
C43 C44 1.386(5)
C43 C48 1.402(5)
C43 B1 1.659(6)
C44 C45 1.359(6)
C44 F6 1.361(4)
C45 F7 1.358(4)
C45 C46 1.371(6)
C46 F8 1.343(5)
C46 C47 1.382(6)
C47 C48 1.355(6)
C47 F9 1.358(5)
C48 F10 1.368(4)
C49 C50 1.382(6)
C49 C54 1.393(5)
C49 B1 1.659(6)
C50 F11 1.368(4)
C50 C51 1.374(6)
C51 F12 1.354(5)
C51 C52 1.382(5)
C52 F13 1.338(5)
C52 C53 1.361(6)
C53 F14 1.364(4)
C53 C54 1.379(6)
C54 F15 1.353(4)
C55 C60 1.379(6)
C55 C56 1.383(5)
C55 B1 1.646(7)
C56 F16 1.363(4)
C56 C57 1.370(6)
C57 F17 1.356(5)
C57 C58 1.355(6)
C58 F18 1.360(5)
C58 C59 1.372(6)
C59 F19 1.345(5)
C59 C60 1.383(6)
C60 F20 1.358(4)
N1 N2 1.298(4)
N1 P1 1.648(3)
N2 N3 1.309(4)
N3 P2 1.643(3)
